data_7047358
loop_
_publ_author_name
'Bestgen, Sebastian'
'Chen, Qien'
'Rees, Nicholas H.'
'Goicoechea, Jose M.'

_publ_section_title
;
 Synthesis and reactivity of rare-earth metal phosphaethynolates.
;
_journal_issue 37
_journal_name_full 'Dalton transactions (Cambridge, England : 2003)'
_journal_page_first 13016
_journal_page_last 13024
_journal_paper_doi 10.1039/c8dt03427c
_journal_volume 47
_journal_year 2018
_chemical_formula_moiety 'C43 H71 N4 O6 Sm, C25, H35 N2'
_chemical_formula_sum 'C68 H106 N6 O6 Sm'
_chemical_formula_weight 1253.93
_chemical_name_systematic
;
 [Sm(2,2,2-crypt){CH[N(Dipp)]2}[CH[N(Dipp)]2]
;
_space_group_crystal_system orthorhombic
_space_group_IT_number 19
_space_group_name_Hall 'P 2ac 2ab'
_space_group_name_H-M_alt 'P 21 21 21'
_symmetry_space_group_name_Hall 'P 2ac 2ab'
_symmetry_space_group_name_H-M 'P 21 21 21'
_atom_sites_solution_hydrogens geom
_audit_creation_method SHELXL-2018/1
_audit_update_record
;
2018-07-24 deposited with the CCDC.
2018-08-23 downloaded from the CCDC.
;
_cell_angle_alpha 90
_cell_angle_beta 90
_cell_angle_gamma 90
_cell_formula_units_Z 4
_cell_length_a 11.036(2)
_cell_length_b 21.134(4)
_cell_length_c 28.094(6)
_cell_measurement_reflns_used 41792
_cell_measurement_temperature 150(2)
_cell_measurement_theta_max 76.0870
_cell_measurement_theta_min 3.9740
_cell_volume 6552(2)
_computing_cell_refinement 'CrysAlisPro 1.171.38.43b (Rigaku OD, 2015)'
_computing_data_collection 'CrysAlisPro 1.171.38.43b (Rigaku OD, 2015)'
_computing_data_reduction 'CrysAlisPro 1.171.38.43b (Rigaku OD, 2015)'
_computing_structure_refinement 'SHELXL-2018/1 (Sheldrick, 2018)'
_computing_structure_solution 'SHELXS-97 (Sheldrick, 1990)'
_diffrn_ambient_temperature 150(2)
_diffrn_detector_area_resol_mean 10.4102
_diffrn_measured_fraction_theta_full 1.000
_diffrn_measured_fraction_theta_max 0.997
_diffrn_measurement_device_type 'SuperNova, Dual, Cu at zero, Atlas'
_diffrn_measurement_method '\w scans'
_diffrn_radiation_monochromator mirror
_diffrn_radiation_source 'SuperNova (Cu) X-ray Source'
_diffrn_radiation_type CuK\a
_diffrn_radiation_wavelength 1.54184
_diffrn_reflns_av_R_equivalents 0.0517
_diffrn_reflns_av_unetI/netI 0.0341
_diffrn_reflns_Laue_measured_fraction_full 1.000
_diffrn_reflns_Laue_measured_fraction_max 0.997
_diffrn_reflns_limit_h_max 12
_diffrn_reflns_limit_h_min -13
_diffrn_reflns_limit_k_max 26
_diffrn_reflns_limit_k_min -26
_diffrn_reflns_limit_l_max 35
_diffrn_reflns_limit_l_min -34
_diffrn_reflns_number 78072
_diffrn_reflns_point_group_measured_fraction_full 1.000
_diffrn_reflns_point_group_measured_fraction_max 0.993
_diffrn_reflns_theta_full 67.684
_diffrn_reflns_theta_max 76.284
_diffrn_reflns_theta_min 3.778
_exptl_absorpt_coefficient_mu 7.145
_exptl_absorpt_correction_T_max 1.00000
_exptl_absorpt_correction_T_min 0.73432
_exptl_absorpt_correction_type multi-scan
_exptl_absorpt_process_details
;
CrysAlisPro 1.171.38.43b (Rigaku Oxford Diffraction, 2015)
Empirical absorption correction using spherical harmonics,
 implemented in SCALE3 ABSPACK scaling algorithm.
;
_exptl_crystal_colour red
_exptl_crystal_density_diffrn 1.271
_exptl_crystal_description block
_exptl_crystal_F_000 2664
_exptl_crystal_size_max 0.240
_exptl_crystal_size_mid 0.220
_exptl_crystal_size_min 0.150
_refine_diff_density_max 0.384
_refine_diff_density_min -0.363
_refine_diff_density_rms 0.045
_refine_ls_abs_structure_details
;
 Flack x determined using 5657 quotients [(I+)-(I-)]/[(I+)+(I-)]
 (Parsons, Flack and Wagner, Acta Cryst. B69 (2013) 249-259).
;
_refine_ls_abs_structure_Flack -0.0128(12)
_refine_ls_extinction_method none
_refine_ls_goodness_of_fit_ref 1.021
_refine_ls_hydrogen_treatment constr
_refine_ls_matrix_type full
_refine_ls_number_parameters 759
_refine_ls_number_reflns 13630
_refine_ls_number_restraints 48
_refine_ls_restrained_S_all 1.019
_refine_ls_R_factor_all 0.0260
_refine_ls_R_factor_gt 0.0248
_refine_ls_shift/su_max 0.004
_refine_ls_shift/su_mean 0.000
_refine_ls_structure_factor_coef Fsqd
_refine_ls_weighting_details 'w=1/[\s^2^(Fo^2^)+(0.0287P)^2^+1.6786P] where P=(Fo^2^+2Fc^2^)/3'
_refine_ls_weighting_scheme calc
_refine_ls_wR_factor_gt 0.0586
_refine_ls_wR_factor_ref 0.0593
_reflns_Friedel_coverage 0.810
_reflns_Friedel_fraction_full 1.000
_reflns_Friedel_fraction_max 0.988
_reflns_number_gt 13234
_reflns_number_total 13630
_reflns_threshold_expression 'I > 2\s(I)'
_cod_data_source_file c8dt03427c2.cif
_cod_data_source_block SB610
_cod_depositor_comments 'Adding full bibliography for 7047353--7047362.cif.'
_cod_database_code 7047358
_shelx_shelxl_version_number 2018/1
_shelx_space_group_comment
;
The symmetry employed for this shelxl refinement is uniquely defined
by the following loop, which should always be used as a source of
symmetry information in preference to the above space-group names.
They are only intended as comments.
;
_shelx_estimated_absorpt_t_min 0.279
_shelx_estimated_absorpt_t_max 0.414

loop_
_space_group_symop_operation_xyz
'x, y, z'
'-x+1/2, -y, z+1/2'
'x+1/2, -y+1/2, -z'
'-x, y+1/2, -z+1/2'

loop_
_atom_site_label
_atom_site_type_symbol
_atom_site_fract_x
_atom_site_fract_y
_atom_site_fract_z
_atom_site_U_iso_or_equiv
_atom_site_adp_type
_atom_site_occupancy
_atom_site_site_symmetry_order
_atom_site_calc_flag
_atom_site_refinement_flags_posn
_atom_site_refinement_flags_adp
_atom_site_refinement_flags_occupancy
_atom_site_disorder_assembly
_atom_site_disorder_group
Sm1 Sm 0.38676(2) 0.04577(2) 0.71686(2) 0.02035(4) Uani 1 1 d . . . . .
N11 N 0.6088(3) 0.00034(13) 0.66927(10) 0.0317(6) Uani 1 1 d . . . . .
N12 N 0.1357(2) 0.04316(13) 0.75497(9) 0.0247(5) Uani 1 1 d . . . . .
O101 O 0.4341(2) 0.07376(12) 0.62629(8) 0.0289(5) Uani 1 1 d . . . . .
O102 O 0.2046(2) 0.06918(11) 0.65643(8) 0.0280(5) Uani 1 1 d . . . . .
O103 O 0.5450(2) -0.02210(11) 0.76825(9) 0.0305(5) Uani 1 1 d . . . . .
O104 O 0.3422(2) 0.02327(12) 0.80758(8) 0.0313(5) Uani 1 1 d . . . . .
O105 O 0.3696(7) -0.0664(5) 0.6564(3) 0.0323(10) Uani 0.388(4) 1 d . U P A 1
O106 O 0.2589(7) -0.0780(3) 0.7421(3) 0.0328(8) Uani 0.388(4) 1 d . U P A 1
O5A O 0.4180(5) -0.0789(3) 0.66227(19) 0.0323(10) Uani 0.612(4) 1 d . U P A 2
O6A O 0.2181(4) -0.07059(18) 0.71805(17) 0.0328(8) Uani 0.612(4) 1 d . U P A 2
C101 C 0.6438(3) 0.05783(17) 0.64381(12) 0.0333(7) Uani 1 1 d . . . . .
H10D H 0.723739 0.051098 0.628616 0.040 Uiso 1 1 calc R U . . .
H10E H 0.652289 0.092933 0.666907 0.040 Uiso 1 1 calc R U . . .
C102 C 0.5522(3) 0.07654(19) 0.60586(12) 0.0334(7) Uani 1 1 d . . . . .
H10F H 0.569204 0.119940 0.594405 0.040 Uiso 1 1 calc R U . . .
H10G H 0.557596 0.047234 0.578447 0.040 Uiso 1 1 calc R U . . .
C103 C 0.3399(4) 0.08668(18) 0.59212(11) 0.0338(7) Uani 1 1 d . . . . .
H10H H 0.364663 0.071346 0.560272 0.041 Uiso 1 1 calc R U . . .
H10I H 0.325523 0.132837 0.590084 0.041 Uiso 1 1 calc R U . . .
C104 C 0.2273(3) 0.05393(18) 0.60752(11) 0.0322(7) Uani 1 1 d . . . . .
H10J H 0.158197 0.067801 0.587593 0.039 Uiso 1 1 calc R U . . .
H10K H 0.236726 0.007609 0.603821 0.039 Uiso 1 1 calc R U . . .
C105 C 0.0819(3) 0.05850(16) 0.67002(12) 0.0305(7) Uani 1 1 d . . . . .
H10L H 0.062555 0.012838 0.667998 0.037 Uiso 1 1 calc R U . . .
H10M H 0.026565 0.081772 0.648500 0.037 Uiso 1 1 calc R U . . .
C106 C 0.0664(3) 0.08157(15) 0.72059(12) 0.0284(6) Uani 1 1 d . . . . .
H10N H 0.093558 0.126135 0.722667 0.034 Uiso 1 1 calc R U . . .
H10O H -0.020597 0.080219 0.729125 0.034 Uiso 1 1 calc R U . . .
C107 C 0.6951(3) -0.01175(17) 0.70860(12) 0.0332(7) Uani 1 1 d . . . . .
H10P H 0.717313 0.028877 0.723820 0.040 Uiso 1 1 calc R U . . .
H10Q H 0.769943 -0.030958 0.695581 0.040 Uiso 1 1 calc R U . . .
C108 C 0.6411(3) -0.05546(16) 0.74548(14) 0.0358(8) Uani 1 1 d . . . . .
H10R H 0.609815 -0.094313 0.730110 0.043 Uiso 1 1 calc R U . . .
H10S H 0.703437 -0.067729 0.769091 0.043 Uiso 1 1 calc R U . . .
C109 C 0.4931(4) -0.0562(2) 0.80716(17) 0.0457(10) Uani 1 1 d . . . . .
H10T H 0.557939 -0.076593 0.826102 0.055 Uiso 1 1 calc R U . . .
H10U H 0.438466 -0.089698 0.795037 0.055 Uiso 1 1 calc R U . . .
C110 C 0.4237(3) -0.0111(2) 0.83757(14) 0.0432(10) Uani 1 1 d . . . . .
H11A H 0.377816 -0.034511 0.862199 0.052 Uiso 1 1 calc R U . . .
H11B H 0.479950 0.018437 0.853699 0.052 Uiso 1 1 calc R U . . .
C111 C 0.2390(3) 0.04575(19) 0.83328(11) 0.0299(6) Uani 1 1 d . . . . .
H11C H 0.265104 0.075384 0.858570 0.036 Uiso 1 1 calc R U . . .
H11D H 0.196406 0.009800 0.848467 0.036 Uiso 1 1 calc R U . . .
C112 C 0.1550(3) 0.07905(16) 0.79905(11) 0.0275(6) Uani 1 1 d . . . . .
H11E H 0.075916 0.086077 0.814811 0.033 Uiso 1 1 calc R U . . .
H11F H 0.189455 0.120975 0.791040 0.033 Uiso 1 1 calc R U . . .
C113 C 0.6034(4) -0.05490(19) 0.63734(15) 0.0465(10) Uani 1 1 d . . . . .
H11G H 0.636115 -0.092199 0.654357 0.056 Uiso 1 1 calc R U . . .
H11H H 0.656167 -0.046894 0.609481 0.056 Uiso 1 1 calc R U . . .
C114 C 0.4777(4) -0.07014(19) 0.61996(13) 0.0383(8) Uani 1 1 d . . . . .
H11I H 0.479215 -0.113557 0.606750 0.046 Uiso 1 1 calc R U . A 1
H11J H 0.459086 -0.041119 0.593282 0.046 Uiso 1 1 calc R U . A 1
C115 C 0.3336(13) -0.1261(7) 0.6729(4) 0.0318(14) Uani 0.388(4) 1 d . U P A 1
H11K H 0.401185 -0.146822 0.690016 0.038 Uiso 0.388(4) 1 calc R U P A 1
H11L H 0.309536 -0.153346 0.645825 0.038 Uiso 0.388(4) 1 calc R U P A 1
C116 C 0.233(2) -0.1165(9) 0.7043(10) 0.035(2) Uani 0.388(4) 1 d . U P A 1
H11M H 0.164962 -0.097747 0.686078 0.042 Uiso 0.388(4) 1 calc R U P A 1
H11N H 0.205518 -0.158046 0.716540 0.042 Uiso 0.388(4) 1 calc R U P A 1
C15A C 0.3156(7) -0.1200(4) 0.6540(3) 0.0318(14) Uani 0.612(4) 1 d . U P A 2
H15A H 0.342957 -0.160434 0.639718 0.038 Uiso 0.612(4) 1 calc R U P A 2
H15B H 0.257563 -0.099725 0.631863 0.038 Uiso 0.612(4) 1 calc R U P A 2
C16A C 0.2556(14) -0.1321(4) 0.7020(5) 0.035(2) Uani 0.612(4) 1 d . U P A 2
H16A H 0.185020 -0.160623 0.698472 0.042 Uiso 0.612(4) 1 calc R U P A 2
H16B H 0.313682 -0.151279 0.724616 0.042 Uiso 0.612(4) 1 calc R U P A 2
C117 C 0.1584(4) -0.07287(18) 0.76727(19) 0.0477(11) Uani 1 1 d . . . . .
H11O H 0.182684 -0.076047 0.801112 0.057 Uiso 1 1 calc R U . A 1
H11P H 0.109611 -0.111039 0.760233 0.057 Uiso 1 1 calc R U . A 1
C118 C 0.0738(3) -0.01766(17) 0.76387(13) 0.0307(7) Uani 1 1 d . . . . .
H11Q H 0.015296 -0.025539 0.737823 0.037 Uiso 1 1 calc R U . . .
H11R H 0.027353 -0.014392 0.793911 0.037 Uiso 1 1 calc R U . . .
N1 N 0.3549(2) 0.17226(12) 0.74244(9) 0.0215(5) Uani 1 1 d . . . . .
N2 N 0.5557(2) 0.13871(13) 0.74211(9) 0.0224(5) Uani 1 1 d . . . . .
C1 C 0.4717(3) 0.18204(14) 0.74862(10) 0.0207(5) Uani 1 1 d . . . . .
H1 H 0.497002 0.222999 0.758389 0.025 Uiso 1 1 calc R U . . .
C2 C 0.2794(3) 0.22512(15) 0.75200(12) 0.0232(6) Uani 1 1 d . . . . .
C3 C 0.2173(3) 0.25393(14) 0.71394(13) 0.0256(6) Uani 1 1 d . . . . .
C4 C 0.1460(3) 0.30772(14) 0.72231(14) 0.0306(7) Uani 1 1 d . . . . .
H4 H 0.105848 0.327702 0.696447 0.037 Uiso 1 1 calc R U . . .
C5 C 0.1333(3) 0.33210(15) 0.76783(14) 0.0337(7) Uani 1 1 d . . . . .
H5 H 0.085219 0.368732 0.773128 0.040 Uiso 1 1 calc R U . . .
C6 C 0.1910(3) 0.30271(16) 0.80547(13) 0.0303(7) Uani 1 1 d . . . . .
H6 H 0.181125 0.319296 0.836655 0.036 Uiso 1 1 calc R U . . .
C7 C 0.2637(3) 0.24925(15) 0.79888(12) 0.0252(6) Uani 1 1 d . . . . .
C8 C 0.2328(3) 0.22981(16) 0.66336(12) 0.0301(7) Uani 1 1 d . . . . .
H8 H 0.269611 0.186668 0.665367 0.036 Uiso 1 1 calc R U . . .
C9 C 0.3200(5) 0.2714(3) 0.63583(17) 0.0548(12) Uani 1 1 d . . . . .
H9A H 0.287952 0.314572 0.634290 0.082 Uiso 1 1 calc R U . . .
H9B H 0.329605 0.254690 0.603501 0.082 Uiso 1 1 calc R U . . .
H9C H 0.398808 0.271728 0.651891 0.082 Uiso 1 1 calc R U . . .
C10 C 0.1130(4) 0.22338(18) 0.63673(13) 0.0384(7) Uani 1 1 d . . . . .
H10A H 0.082448 0.265510 0.628465 0.058 Uiso 1 1 calc R U . . .
H10B H 0.053866 0.201718 0.657031 0.058 Uiso 1 1 calc R U . . .
H10C H 0.125672 0.198768 0.607590 0.058 Uiso 1 1 calc R U . . .
C11 C 0.3212(3) 0.21904(16) 0.84276(12) 0.0326(7) Uani 1 1 d . . . . .
H11 H 0.358994 0.178075 0.832937 0.039 Uiso 1 1 calc R U . . .
C12 C 0.4196(4) 0.2610(2) 0.86352(18) 0.0512(11) Uani 1 1 d . . . . .
H12A H 0.480980 0.269483 0.839141 0.077 Uiso 1 1 calc R U . . .
H12B H 0.457434 0.239519 0.890631 0.077 Uiso 1 1 calc R U . . .
H12C H 0.383858 0.300996 0.874175 0.077 Uiso 1 1 calc R U . . .
C13 C 0.2263(5) 0.2050(2) 0.88167(15) 0.0486(10) Uani 1 1 d . . . . .
H13A H 0.264373 0.180943 0.907460 0.073 Uiso 1 1 calc R U . . .
H13B H 0.159804 0.180279 0.867998 0.073 Uiso 1 1 calc R U . . .
H13C H 0.194601 0.244967 0.894267 0.073 Uiso 1 1 calc R U . . .
C14 C 0.6758(3) 0.16062(15) 0.75020(11) 0.0237(6) Uani 1 1 d . . . . .
C15 C 0.7341(3) 0.20166(14) 0.71756(14) 0.0279(6) Uani 1 1 d . . . . .
C16 C 0.8491(3) 0.22497(16) 0.72863(14) 0.0331(7) Uani 1 1 d . . . . .
H16 H 0.888157 0.252721 0.706887 0.040 Uiso 1 1 calc R U . . .
C17 C 0.9076(3) 0.20874(17) 0.77037(15) 0.0382(9) Uani 1 1 d . . . . .
H17 H 0.984910 0.225968 0.777683 0.046 Uiso 1 1 calc R U . . .
C18 C 0.8522(3) 0.16725(18) 0.80117(14) 0.0333(7) Uani 1 1 d . . . . .
H18 H 0.892742 0.155664 0.829690 0.040 Uiso 1 1 calc R U . . .
C19 C 0.7380(3) 0.14166(16) 0.79178(12) 0.0281(7) Uani 1 1 d . . . . .
C20 C 0.6750(3) 0.22294(16) 0.67081(14) 0.0327(7) Uani 1 1 d . . . . .
H20 H 0.598977 0.197992 0.666108 0.039 Uiso 1 1 calc R U . . .
C21 C 0.7582(4) 0.2118(2) 0.62761(15) 0.0445(9) Uani 1 1 d . . . . .
H21A H 0.827597 0.240615 0.629243 0.067 Uiso 1 1 calc R U . . .
H21B H 0.712822 0.219614 0.598218 0.067 Uiso 1 1 calc R U . . .
H21C H 0.787162 0.167917 0.627878 0.067 Uiso 1 1 calc R U . . .
C22 C 0.6418(4) 0.29313(17) 0.67310(18) 0.0452(10) Uani 1 1 d . . . . .
H22A H 0.715255 0.318265 0.678228 0.068 Uiso 1 1 calc R U . . .
H22B H 0.585189 0.300233 0.699450 0.068 Uiso 1 1 calc R U . . .
H22C H 0.603585 0.305865 0.643105 0.068 Uiso 1 1 calc R U . . .
C23 C 0.6824(3) 0.0963(2) 0.82714(12) 0.0355(8) Uani 1 1 d . . . . .
H23 H 0.605851 0.079618 0.812833 0.043 Uiso 1 1 calc R U . . .
C24 C 0.7652(4) 0.0398(2) 0.83730(15) 0.0443(9) Uani 1 1 d . . . . .
H24A H 0.786471 0.018960 0.807275 0.067 Uiso 1 1 calc R U . . .
H24B H 0.722952 0.009699 0.858007 0.067 Uiso 1 1 calc R U . . .
H24C H 0.839143 0.054535 0.853107 0.067 Uiso 1 1 calc R U . . .
C25 C 0.6492(5) 0.1293(3) 0.87362(16) 0.0600(13) Uani 1 1 d . . . . .
H25A H 0.722540 0.146869 0.888225 0.090 Uiso 1 1 calc R U . . .
H25B H 0.612134 0.098711 0.895403 0.090 Uiso 1 1 calc R U . . .
H25C H 0.591702 0.163568 0.867118 0.090 Uiso 1 1 calc R U . . .
N3 N 0.2683(3) -0.03009(13) 0.50571(9) 0.0254(5) Uani 1 1 d . . . . .
N4 N 0.2066(3) 0.03731(15) 0.44213(10) 0.0326(6) Uani 1 1 d . . . . .
C26 C 0.2285(3) -0.01751(16) 0.46258(11) 0.0256(6) Uani 1 1 d . . . . .
H26 H 0.213224 -0.053528 0.443257 0.031 Uiso 1 1 calc R U . . .
C27 C 0.2791(3) -0.09491(16) 0.51649(10) 0.0247(6) Uani 1 1 d . . . . .
C28 C 0.3900(4) -0.12685(17) 0.50945(11) 0.0318(6) Uani 1 1 d . . . . .
C29 C 0.3989(5) -0.19120(19) 0.52044(14) 0.0452(9) Uani 1 1 d . . . . .
H29 H 0.473253 -0.212750 0.515245 0.054 Uiso 1 1 calc R U . . .
C30 C 0.3015(5) -0.2237(2) 0.53868(17) 0.0535(12) Uani 1 1 d . . . . .
H30 H 0.308680 -0.267468 0.545940 0.064 Uiso 1 1 calc R U . . .
C31 C 0.1934(5) -0.1928(2) 0.54641(16) 0.0498(11) Uani 1 1 d . . . . .
H31 H 0.126630 -0.215575 0.559095 0.060 Uiso 1 1 calc R U . . .
C32 C 0.1799(3) -0.12851(18) 0.53598(12) 0.0339(7) Uani 1 1 d . . . . .
C33 C 0.4984(4) -0.0905(2) 0.49008(14) 0.0408(9) Uani 1 1 d . . . . .
H33 H 0.491677 -0.045981 0.501807 0.049 Uiso 1 1 calc R U . . .
C34 C 0.6210(5) -0.1159(3) 0.50632(17) 0.0655(15) Uani 1 1 d . . . . .
H34A H 0.623083 -0.117785 0.541164 0.098 Uiso 1 1 calc R U . . .
H34B H 0.685504 -0.087821 0.494952 0.098 Uiso 1 1 calc R U . . .
H34C H 0.633319 -0.158436 0.493273 0.098 Uiso 1 1 calc R U . . .
C35 C 0.4971(5) -0.0882(3) 0.43562(16) 0.0580(13) Uani 1 1 d . . . . .
H35A H 0.506816 -0.131078 0.422913 0.087 Uiso 1 1 calc R U . . .
H35B H 0.563729 -0.061457 0.424375 0.087 Uiso 1 1 calc R U . . .
H35C H 0.419772 -0.070560 0.424708 0.087 Uiso 1 1 calc R U . . .
C36 C 0.0603(4) -0.0951(2) 0.54355(15) 0.0444(9) Uani 1 1 d . . . . .
H36 H 0.078252 -0.048839 0.546305 0.053 Uiso 1 1 calc R U . . .
C37 C -0.0062(5) -0.1147(4) 0.5889(2) 0.0742(18) Uani 1 1 d . . . . .
H37A H -0.027957 -0.159554 0.586995 0.111 Uiso 1 1 calc R U . . .
H37B H -0.079887 -0.089222 0.592430 0.111 Uiso 1 1 calc R U . . .
H37C H 0.046627 -0.107803 0.616507 0.111 Uiso 1 1 calc R U . . .
C38 C -0.0229(4) -0.1036(4) 0.5008(2) 0.0676(16) Uani 1 1 d . . . . .
H38A H 0.018557 -0.088904 0.471940 0.101 Uiso 1 1 calc R U . . .
H38B H -0.097024 -0.078829 0.505497 0.101 Uiso 1 1 calc R U . . .
H38C H -0.043716 -0.148403 0.497301 0.101 Uiso 1 1 calc R U . . .
C39 C 0.2219(4) 0.09379(18) 0.46719(12) 0.0371(8) Uani 1 1 d . . . . .
C40 C 0.3329(5) 0.12619(19) 0.46662(13) 0.0459(10) Uani 1 1 d . . . . .
C41 C 0.3394(7) 0.1875(2) 0.48567(16) 0.0673(17) Uani 1 1 d . . . . .
H41 H 0.414255 0.209658 0.485092 0.081 Uiso 1 1 calc R U . . .
C42 C 0.2389(8) 0.2159(3) 0.50517(18) 0.078(2) Uani 1 1 d . . . . .
H42 H 0.244406 0.257632 0.517598 0.093 Uiso 1 1 calc R U . . .
C43 C 0.1310(7) 0.1841(2) 0.50664(15) 0.0690(19) Uani 1 1 d . . . . .
H43 H 0.062286 0.204164 0.520308 0.083 Uiso 1 1 calc R U . . .
C44 C 0.1194(5) 0.1229(2) 0.48859(12) 0.0500(11) Uani 1 1 d . . . . .
C45 C 0.4414(5) 0.0946(2) 0.44425(17) 0.0526(11) Uani 1 1 d . . . . .
H45 H 0.433968 0.048137 0.450414 0.063 Uiso 1 1 calc R U . . .
C46 C 0.4397(5) 0.1039(3) 0.39018(17) 0.0582(13) Uani 1 1 d . . . . .
H46A H 0.364411 0.086549 0.377114 0.087 Uiso 1 1 calc R U . . .
H46B H 0.509136 0.082036 0.375982 0.087 Uiso 1 1 calc R U . . .
H46C H 0.444518 0.149205 0.382869 0.087 Uiso 1 1 calc R U . . .
C47 C 0.5631(6) 0.1158(4) 0.4641(2) 0.087(2) Uani 1 1 d . . . . .
H47A H 0.582053 0.158239 0.452225 0.130 Uiso 1 1 calc R U . . .
H47B H 0.626322 0.086163 0.453871 0.130 Uiso 1 1 calc R U . . .
H47C H 0.559342 0.116541 0.498931 0.130 Uiso 1 1 calc R U . . .
C48 C 0.0002(5) 0.0883(3) 0.48971(16) 0.0588(14) Uani 1 1 d . . . . .
H48 H 0.018747 0.042177 0.492573 0.071 Uiso 1 1 calc R U . . .
C49 C -0.0687(6) 0.0977(4) 0.44309(18) 0.087(2) Uani 1 1 d . . . . .
H49A H -0.097033 0.141523 0.440958 0.130 Uiso 1 1 calc R U . . .
H49B H -0.138407 0.068965 0.442176 0.130 Uiso 1 1 calc R U . . .
H49C H -0.014872 0.088500 0.416215 0.130 Uiso 1 1 calc R U . . .
C50 C -0.0826(6) 0.1057(4) 0.53091(18) 0.088(3) Uani 1 1 d . . . . .
H50A H -0.038295 0.101189 0.560957 0.133 Uiso 1 1 calc R U . . .
H50B H -0.153013 0.077430 0.531045 0.133 Uiso 1 1 calc R U . . .
H50C H -0.109780 0.149538 0.527289 0.133 Uiso 1 1 calc R U . . .

loop_
_atom_site_aniso_label
_atom_site_aniso_U_11
_atom_site_aniso_U_22
_atom_site_aniso_U_33
_atom_site_aniso_U_23
_atom_site_aniso_U_13
_atom_site_aniso_U_12
Sm1 0.02230(7) 0.01884(7) 0.01990(7) 0.00061(6) -0.00195(6) 0.00091(6)
N11 0.0356(14) 0.0280(13) 0.0316(13) -0.0104(11) -0.0032(12) 0.0068(12)
N12 0.0243(12) 0.0214(11) 0.0282(12) -0.0008(11) 0.0010(9) -0.0013(10)
O101 0.0347(12) 0.0306(11) 0.0215(10) 0.0012(9) -0.0009(9) 0.0014(9)
O102 0.0311(11) 0.0304(11) 0.0225(10) -0.0015(9) -0.0025(9) -0.0011(9)
O103 0.0311(12) 0.0233(10) 0.0370(12) 0.0057(9) -0.0004(9) 0.0018(9)
O104 0.0276(11) 0.0384(12) 0.0280(11) 0.0125(9) -0.0011(9) -0.0006(9)
O105 0.031(3) 0.038(3) 0.0281(18) -0.0104(17) 0.000(2) -0.010(2)
O106 0.049(2) 0.0196(14) 0.030(2) -0.0003(17) 0.0097(17) -0.0029(14)
O5A 0.031(3) 0.038(3) 0.0281(18) -0.0104(17) 0.000(2) -0.010(2)
O6A 0.049(2) 0.0196(14) 0.030(2) -0.0003(17) 0.0097(17) -0.0029(14)
C101 0.0341(18) 0.0362(19) 0.0298(15) -0.0081(13) 0.0043(12) -0.0003(13)
C102 0.0383(18) 0.0364(18) 0.0255(15) -0.0016(14) 0.0059(13) -0.0021(15)
C103 0.0444(19) 0.0367(18) 0.0202(14) 0.0055(13) -0.0023(13) 0.0057(15)
C104 0.0384(18) 0.0348(19) 0.0234(14) -0.0027(13) -0.0074(12) 0.0051(15)
C105 0.0284(16) 0.0322(17) 0.0309(15) -0.0009(13) -0.0074(12) 0.0009(12)
C106 0.0264(14) 0.0278(15) 0.0311(15) -0.0008(13) -0.0030(13) 0.0033(11)
C107 0.0320(16) 0.0342(18) 0.0334(18) -0.0091(14) -0.0037(13) 0.0102(13)
C108 0.0362(19) 0.0243(16) 0.0470(19) -0.0046(14) -0.0103(14) 0.0089(13)
C109 0.0329(18) 0.041(2) 0.063(2) 0.0298(19) -0.0050(17) -0.0020(15)
C110 0.0294(17) 0.062(3) 0.0383(19) 0.0291(19) -0.0022(14) -0.0046(16)
C111 0.0309(15) 0.0330(16) 0.0258(14) 0.0048(14) 0.0025(11) -0.0058(15)
C112 0.0311(15) 0.0254(15) 0.0261(14) -0.0003(12) 0.0020(12) -0.0017(12)
C113 0.056(2) 0.038(2) 0.046(2) -0.0227(16) -0.0137(18) 0.0180(19)
C114 0.060(2) 0.0304(17) 0.0248(16) -0.0091(13) 0.0008(15) -0.0050(16)
C115 0.037(3) 0.027(2) 0.032(4) -0.012(4) 0.000(3) -0.004(2)
C116 0.054(7) 0.009(6) 0.041(3) -0.004(4) -0.001(4) -0.006(4)
C15A 0.037(3) 0.027(2) 0.032(4) -0.012(4) 0.000(3) -0.004(2)
C16A 0.054(7) 0.009(6) 0.041(3) -0.004(4) -0.001(4) -0.006(4)
C117 0.0374(19) 0.0241(16) 0.082(3) 0.0064(18) 0.023(2) -0.0060(15)
C118 0.0277(16) 0.0282(16) 0.0361(16) 0.0006(13) 0.0027(12) -0.0069(12)
N1 0.0178(12) 0.0207(11) 0.0260(12) -0.0001(9) 0.0006(9) 0.0007(9)
N2 0.0214(12) 0.0230(12) 0.0227(12) -0.0036(10) 0.0020(9) 0.0011(10)
C1 0.0211(14) 0.0188(13) 0.0221(13) -0.0011(10) 0.0003(10) -0.0013(10)
C2 0.0179(13) 0.0188(14) 0.0329(15) 0.0009(12) 0.0014(11) -0.0030(10)
C3 0.0209(13) 0.0203(13) 0.0358(16) 0.0043(13) 0.0006(13) -0.0032(10)
C4 0.0257(15) 0.0210(13) 0.0452(19) 0.0049(14) -0.0016(13) 0.0031(11)
C5 0.0262(17) 0.0191(13) 0.056(2) -0.0047(13) 0.0028(14) 0.0013(12)
C6 0.0277(16) 0.0216(15) 0.0416(18) -0.0063(13) 0.0030(13) -0.0015(12)
C7 0.0209(14) 0.0202(14) 0.0346(16) -0.0022(12) 0.0014(11) -0.0038(11)
C8 0.0299(16) 0.0284(16) 0.0320(16) 0.0054(13) 0.0005(13) 0.0039(13)
C9 0.052(3) 0.070(3) 0.043(2) 0.006(2) 0.0132(19) -0.016(2)
C10 0.0391(18) 0.0396(18) 0.0364(17) 0.0017(14) -0.0060(16) 0.0058(17)
C11 0.044(2) 0.0234(15) 0.0303(16) -0.0045(13) -0.0019(14) 0.0033(14)
C12 0.058(3) 0.039(2) 0.056(2) -0.0109(19) -0.024(2) -0.0007(18)
C13 0.074(3) 0.036(2) 0.0353(19) -0.0012(16) 0.0144(19) 0.007(2)
C14 0.0199(14) 0.0208(14) 0.0305(15) -0.0097(11) 0.0008(11) 0.0014(11)
C15 0.0222(14) 0.0201(13) 0.0413(16) -0.0051(14) 0.0040(14) 0.0019(11)
C16 0.0243(15) 0.0231(14) 0.052(2) -0.0044(14) 0.0063(13) -0.0026(12)
C17 0.0194(15) 0.0315(17) 0.064(2) -0.0139(16) -0.0008(14) -0.0011(12)
C18 0.0225(15) 0.0367(17) 0.0408(17) -0.0099(14) -0.0049(13) 0.0016(13)
C19 0.0227(14) 0.0289(15) 0.0328(17) -0.0104(13) -0.0018(12) 0.0012(12)
C20 0.0304(17) 0.0242(16) 0.0435(19) 0.0041(14) 0.0024(14) -0.0012(13)
C21 0.042(2) 0.048(2) 0.043(2) 0.0092(18) 0.0071(17) -0.0105(18)
C22 0.040(2) 0.0236(16) 0.072(3) 0.0096(17) -0.0048(18) -0.0008(14)
C23 0.0294(17) 0.050(2) 0.0274(16) -0.0006(15) -0.0047(13) -0.0041(15)
C24 0.0407(19) 0.051(2) 0.0415(19) 0.0062(19) -0.0149(15) -0.0051(19)
C25 0.059(3) 0.084(4) 0.037(2) -0.011(2) 0.0108(19) 0.009(3)
N3 0.0307(13) 0.0234(13) 0.0220(12) -0.0002(9) 0.0007(10) -0.0005(10)
N4 0.0433(15) 0.0315(15) 0.0229(12) 0.0020(12) -0.0019(11) 0.0022(13)
C26 0.0283(15) 0.0273(15) 0.0211(14) -0.0014(12) 0.0028(11) -0.0007(12)
C27 0.0320(16) 0.0246(15) 0.0176(13) -0.0015(11) -0.0047(11) -0.0031(12)
C28 0.0364(17) 0.0342(16) 0.0248(14) -0.0066(12) -0.0037(14) 0.0063(15)
C29 0.060(3) 0.0348(19) 0.0411(19) -0.0065(15) -0.0112(19) 0.0148(19)
C30 0.082(3) 0.0261(19) 0.052(2) 0.0061(17) -0.011(2) 0.001(2)
C31 0.065(3) 0.037(2) 0.048(2) 0.0085(18) -0.005(2) -0.021(2)
C32 0.0360(18) 0.0365(19) 0.0293(16) 0.0022(14) -0.0051(13) -0.0110(15)
C33 0.0317(18) 0.056(2) 0.0343(18) -0.0093(17) 0.0061(14) 0.0046(16)
C34 0.037(2) 0.110(5) 0.050(2) -0.021(3) 0.001(2) 0.016(3)
C35 0.047(2) 0.092(4) 0.035(2) -0.002(2) 0.0098(18) 0.003(2)
C36 0.0292(18) 0.061(3) 0.042(2) 0.0014(19) 0.0015(16) -0.0140(18)
C37 0.046(3) 0.119(6) 0.058(3) 0.009(3) 0.014(2) -0.014(3)
C38 0.036(2) 0.107(5) 0.060(3) 0.000(3) -0.012(2) -0.017(3)
C39 0.061(2) 0.0310(18) 0.0194(15) 0.0072(13) -0.0041(15) 0.0068(16)
C40 0.079(3) 0.0333(19) 0.0253(16) 0.0096(14) -0.0049(17) -0.0127(19)
C41 0.126(5) 0.039(2) 0.036(2) 0.0140(19) -0.013(3) -0.027(3)
C42 0.164(7) 0.033(2) 0.037(2) -0.0035(19) -0.005(3) 0.012(3)
C43 0.132(6) 0.044(2) 0.031(2) 0.0003(17) -0.008(3) 0.041(3)
C44 0.080(3) 0.047(2) 0.0228(15) 0.0045(15) -0.0053(18) 0.031(2)
C45 0.062(3) 0.050(2) 0.045(2) 0.015(2) 0.001(2) -0.022(2)
C46 0.079(3) 0.054(3) 0.042(2) -0.002(2) 0.005(2) -0.026(2)
C47 0.073(4) 0.135(7) 0.053(3) 0.015(4) -0.001(3) -0.040(4)
C48 0.054(3) 0.085(4) 0.038(2) 0.000(2) -0.0054(19) 0.036(3)
C49 0.071(4) 0.154(7) 0.037(2) -0.013(3) -0.010(2) 0.053(4)
C50 0.070(4) 0.161(7) 0.034(2) 0.002(3) -0.005(2) 0.049(4)

loop_
_atom_type_symbol
_atom_type_description
_atom_type_scat_dispersion_real
_atom_type_scat_dispersion_imag
_atom_type_scat_source
C C 0.0181 0.0091 'International Tables Vol C Tables 4.2.6.8 and 6.1.1.4'
H H 0.0000 0.0000 'International Tables Vol C Tables 4.2.6.8 and 6.1.1.4'
N N 0.0311 0.0180 'International Tables Vol C Tables 4.2.6.8 and 6.1.1.4'
O O 0.0492 0.0322 'International Tables Vol C Tables 4.2.6.8 and 6.1.1.4'
Sm Sm -5.3236 12.2178 'International Tables Vol C Tables 4.2.6.8 and 6.1.1.4'

loop_
_geom_angle_atom_site_label_1
_geom_angle_atom_site_label_2
_geom_angle_atom_site_label_3
_geom_angle
O104 Sm1 O101 177.47(8)
O104 Sm1 O102 120.39(7)
O101 Sm1 O102 60.04(7)
O104 Sm1 O103 60.33(8)
O101 Sm1 O103 120.35(8)
O102 Sm1 O103 158.30(7)
O104 Sm1 N1 84.29(8)
O101 Sm1 N1 93.33(7)
O102 Sm1 N1 83.78(7)
O103 Sm1 N1 117.12(7)
O104 Sm1 N2 90.33(8)
O101 Sm1 N2 87.46(7)
O102 Sm1 N2 122.07(8)
O103 Sm1 N2 78.78(8)
N1 Sm1 N2 49.19(7)
O104 Sm1 O105 113.8(2)
O101 Sm1 O105 68.7(2)
O102 Sm1 O105 74.48(18)
O103 Sm1 O105 85.49(19)
N1 Sm1 O105 156.71(19)
N2 Sm1 O105 139.42(18)
O104 Sm1 N11 122.24(8)
O101 Sm1 N11 58.45(8)
O102 Sm1 N11 113.34(8)
O103 Sm1 N11 61.92(8)
N1 Sm1 N11 122.20(8)
N2 Sm1 N11 77.89(8)
O105 Sm1 N11 61.74(18)
O104 Sm1 N12 58.32(7)
O101 Sm1 N12 122.09(7)
O102 Sm1 N12 62.08(7)
O103 Sm1 N12 113.79(7)
N1 Sm1 N12 78.90(7)
N2 Sm1 N12 122.87(7)
O105 Sm1 N12 97.71(18)
N11 Sm1 N12 158.65(8)
C101 N11 C113 111.8(3)
C101 N11 C107 109.8(3)
C113 N11 C107 110.1(3)
C101 N11 Sm1 99.83(19)
C113 N11 Sm1 120.0(3)
C107 N11 Sm1 104.61(19)
C112 N12 C118 112.0(3)
C112 N12 C106 110.1(3)
C118 N12 C106 110.5(2)
C112 N12 Sm1 99.13(17)
C118 N12 Sm1 120.54(19)
C106 N12 Sm1 103.71(18)
C102 O101 C103 112.6(3)
C102 O101 Sm1 124.97(19)
C103 O101 Sm1 122.5(2)
C105 O102 C104 112.8(3)
C105 O102 Sm1 120.96(18)
C104 O102 Sm1 115.82(19)
C108 O103 C109 113.1(3)
C108 O103 Sm1 120.5(2)
C109 O103 Sm1 114.9(2)
C111 O104 C110 111.8(3)
C111 O104 Sm1 125.19(18)
C110 O104 Sm1 122.9(2)
C115 O105 C114 112.6(8)
C115 O105 Sm1 123.8(7)
C114 O105 Sm1 111.7(4)
C117 O106 C116 106.8(13)
C114 O5A C15A 108.5(5)
C16A O6A C117 112.3(7)
N11 C101 C102 112.5(3)
N11 C101 H10D 109.1
C102 C101 H10D 109.1
N11 C101 H10E 109.1
C102 C101 H10E 109.1
H10D C101 H10E 107.8
O101 C102 C101 108.3(3)
O101 C102 H10F 110.0
C101 C102 H10F 110.0
O101 C102 H10G 110.0
C101 C102 H10G 110.0
H10F C102 H10G 108.4
O101 C103 C104 108.7(3)
O101 C103 H10H 109.9
C104 C103 H10H 109.9
O101 C103 H10I 109.9
C104 C103 H10I 109.9
H10H C103 H10I 108.3
O102 C104 C103 108.7(3)
O102 C104 H10J 110.0
C103 C104 H10J 110.0
O102 C104 H10K 110.0
C103 C104 H10K 110.0
H10J C104 H10K 108.3
O102 C105 C106 107.9(3)
O102 C105 H10L 110.1
C106 C105 H10L 110.1
O102 C105 H10M 110.1
C106 C105 H10M 110.1
H10L C105 H10M 108.4
N12 C106 C105 112.3(3)
N12 C106 H10N 109.1
C105 C106 H10N 109.1
N12 C106 H10O 109.1
C105 C106 H10O 109.1
H10N C106 H10O 107.9
N11 C107 C108 111.3(3)
N11 C107 H10P 109.4
C108 C107 H10P 109.4
N11 C107 H10Q 109.4
C108 C107 H10Q 109.4
H10P C107 H10Q 108.0
O103 C108 C107 107.4(3)
O103 C108 H10R 110.2
C107 C108 H10R 110.2
O103 C108 H10S 110.2
C107 C108 H10S 110.2
H10R C108 H10S 108.5
O103 C109 C110 108.7(3)
O103 C109 H10T 109.9
C110 C109 H10T 109.9
O103 C109 H10U 109.9
C110 C109 H10U 109.9
H10T C109 H10U 108.3
O104 C110 C109 108.1(3)
O104 C110 H11A 110.1
C109 C110 H11A 110.1
O104 C110 H11B 110.1
C109 C110 H11B 110.1
H11A C110 H11B 108.4
O104 C111 C112 108.8(2)
O104 C111 H11C 109.9
C112 C111 H11C 109.9
O104 C111 H11D 109.9
C112 C111 H11D 109.9
H11C C111 H11D 108.3
N12 C112 C111 112.7(3)
N12 C112 H11E 109.1
C111 C112 H11E 109.1
N12 C112 H11F 109.1
C111 C112 H11F 109.1
H11E C112 H11F 107.8
N11 C113 C114 113.8(3)
N11 C113 H11G 108.8
C114 C113 H11G 108.8
N11 C113 H11H 108.8
C114 C113 H11H 108.8
H11G C113 H11H 107.7
O5A C114 C113 101.0(4)
C113 C114 O105 118.5(4)
C113 C114 H11I 107.7
O105 C114 H11I 107.7
C113 C114 H11J 107.7
O105 C114 H11J 107.7
H11I C114 H11J 107.1
O105 C115 C116 107.2(13)
O105 C115 H11K 110.3
C116 C115 H11K 110.3
O105 C115 H11L 110.3
C116 C115 H11L 110.3
H11K C115 H11L 108.5
O106 C116 C115 113(2)
O106 C116 H11M 108.9
C115 C116 H11M 108.9
O106 C116 H11N 108.9
C115 C116 H11N 108.9
H11M C116 H11N 107.7
O5A C15A C16A 107.3(8)
O5A C15A H15A 110.3
C16A C15A H15A 110.3
O5A C15A H15B 110.3
C16A C15A H15B 110.3
H15A C15A H15B 108.5
O6A C16A C15A 104.6(9)
O6A C16A H16A 110.8
C15A C16A H16A 110.8
O6A C16A H16B 110.8
C15A C16A H16B 110.8
H16A C16A H16B 108.9
O106 C117 C118 123.6(4)
C118 C117 O6A 100.7(3)
O106 C117 H11O 106.4
C118 C117 H11O 106.4
O106 C117 H11P 106.4
C118 C117 H11P 106.4
H11O C117 H11P 106.5
N12 C118 C117 113.6(3)
N12 C118 H11Q 108.8
C117 C118 H11Q 108.8
N12 C118 H11R 108.8
C117 C118 H11R 108.8
H11Q C118 H11R 107.7
C1 N1 C2 115.2(3)
C1 N1 Sm1 93.48(18)
C2 N1 Sm1 151.26(19)
C1 N2 C14 114.1(3)
C1 N2 Sm1 93.14(18)
C14 N2 Sm1 152.79(19)
N2 C1 N1 124.2(3)
N2 C1 H1 117.9
N1 C1 H1 117.9
C3 C2 N1 118.8(3)
C3 C2 C7 119.2(3)
N1 C2 C7 121.9(3)
C4 C3 C2 119.7(3)
C4 C3 C8 119.5(3)
C2 C3 C8 120.7(3)
C5 C4 C3 120.9(3)
C5 C4 H4 119.6
C3 C4 H4 119.6
C6 C5 C4 119.5(3)
C6 C5 H5 120.3
C4 C5 H5 120.3
C5 C6 C7 121.8(3)
C5 C6 H6 119.1
C7 C6 H6 119.1
C6 C7 C2 118.8(3)
C6 C7 C11 118.0(3)
C2 C7 C11 123.2(3)
C9 C8 C3 110.8(3)
C9 C8 C10 110.6(3)
C3 C8 C10 113.0(3)
C9 C8 H8 107.4
C3 C8 H8 107.4
C10 C8 H8 107.4
C8 C9 H9A 109.5
C8 C9 H9B 109.5
H9A C9 H9B 109.5
C8 C9 H9C 109.5
H9A C9 H9C 109.5
H9B C9 H9C 109.5
C8 C10 H10A 109.5
C8 C10 H10B 109.5
H10A C10 H10B 109.5
C8 C10 H10C 109.5
H10A C10 H10C 109.5
H10B C10 H10C 109.5
C12 C11 C7 111.3(3)
C12 C11 C13 109.0(4)
C7 C11 C13 111.8(3)
C12 C11 H11 108.2
C7 C11 H11 108.2
C13 C11 H11 108.2
C11 C12 H12A 109.5
C11 C12 H12B 109.5
H12A C12 H12B 109.5
C11 C12 H12C 109.5
H12A C12 H12C 109.5
H12B C12 H12C 109.5
C11 C13 H13A 109.5
C11 C13 H13B 109.5
H13A C13 H13B 109.5
C11 C13 H13C 109.5
H13A C13 H13C 109.5
H13B C13 H13C 109.5
C19 C14 C15 119.2(3)
C19 C14 N2 119.5(3)
C15 C14 N2 121.3(3)
C16 C15 C14 119.0(3)
C16 C15 C20 118.3(3)
C14 C15 C20 122.7(3)
C17 C16 C15 121.7(3)
C17 C16 H16 119.1
C15 C16 H16 119.1
C18 C17 C16 119.0(3)
C18 C17 H17 120.5
C16 C17 H17 120.5
C17 C18 C19 122.0(3)
C17 C18 H18 119.0
C19 C18 H18 119.0
C18 C19 C14 119.0(3)
C18 C19 C23 119.2(3)
C14 C19 C23 121.7(3)
C22 C20 C15 110.5(3)
C22 C20 C21 109.0(3)
C15 C20 C21 112.1(3)
C22 C20 H20 108.4
C15 C20 H20 108.4
C21 C20 H20 108.4
C20 C21 H21A 109.5
C20 C21 H21B 109.5
H21A C21 H21B 109.5
C20 C21 H21C 109.5
H21A C21 H21C 109.5
H21B C21 H21C 109.5
C20 C22 H22A 109.5
C20 C22 H22B 109.5
H22A C22 H22B 109.5
C20 C22 H22C 109.5
H22A C22 H22C 109.5
H22B C22 H22C 109.5
C19 C23 C25 111.8(4)
C19 C23 C24 112.0(3)
C25 C23 C24 109.9(3)
C19 C23 H23 107.6
C25 C23 H23 107.6
C24 C23 H23 107.6
C23 C24 H24A 109.5
C23 C24 H24B 109.5
H24A C24 H24B 109.5
C23 C24 H24C 109.5
H24A C24 H24C 109.5
H24B C24 H24C 109.5
C23 C25 H25A 109.5
C23 C25 H25B 109.5
H25A C25 H25B 109.5
C23 C25 H25C 109.5
H25A C25 H25C 109.5
H25B C25 H25C 109.5
C26 N3 C27 115.0(3)
C26 N4 C39 120.7(3)
N4 C26 N3 129.9(3)
N4 C26 H26 115.1
N3 C26 H26 115.1
C28 C27 N3 120.6(3)
C28 C27 C32 119.0(3)
N3 C27 C32 120.4(3)
C29 C28 C27 119.7(4)
C29 C28 C33 121.0(4)
C27 C28 C33 119.4(3)
C30 C29 C28 120.9(4)
C30 C29 H29 119.5
C28 C29 H29 119.5
C29 C30 C31 119.9(4)
C29 C30 H30 120.1
C31 C30 H30 120.1
C30 C31 C32 121.4(4)
C30 C31 H31 119.3
C32 C31 H31 119.3
C31 C32 C27 119.1(4)
C31 C32 C36 121.2(4)
C27 C32 C36 119.7(3)
C28 C33 C34 114.4(4)
C28 C33 C35 111.5(4)
C34 C33 C35 108.6(3)
C28 C33 H33 107.4
C34 C33 H33 107.4
C35 C33 H33 107.4
C33 C34 H34A 109.5
C33 C34 H34B 109.5
H34A C34 H34B 109.5
C33 C34 H34C 109.5
H34A C34 H34C 109.5
H34B C34 H34C 109.5
C33 C35 H35A 109.5
C33 C35 H35B 109.5
H35A C35 H35B 109.5
C33 C35 H35C 109.5
H35A C35 H35C 109.5
H35B C35 H35C 109.5
C32 C36 C38 111.1(4)
C32 C36 C37 114.2(4)
C38 C36 C37 109.7(4)
C32 C36 H36 107.2
C38 C36 H36 107.2
C37 C36 H36 107.2
C36 C37 H37A 109.5
C36 C37 H37B 109.5
H37A C37 H37B 109.5
C36 C37 H37C 109.5
H37A C37 H37C 109.5
H37B C37 H37C 109.5
C36 C38 H38A 109.5
C36 C38 H38B 109.5
H38A C38 H38B 109.5
C36 C38 H38C 109.5
H38A C38 H38C 109.5
H38B C38 H38C 109.5
N4 C39 C40 121.1(4)
N4 C39 C44 119.2(4)
C40 C39 C44 119.2(4)
C39 C40 C41 119.4(5)
C39 C40 C45 118.8(4)
C41 C40 C45 121.8(5)
C42 C41 C40 120.9(6)
C42 C41 H41 119.5
C40 C41 H41 119.5
C43 C42 C41 119.9(5)
C43 C42 H42 120.0
C41 C42 H42 120.0
C42 C43 C44 121.7(6)
C42 C43 H43 119.2
C44 C43 H43 119.2
C43 C44 C39 118.8(6)
C43 C44 C48 121.6(5)
C39 C44 C48 119.6(4)
C40 C45 C47 114.7(5)
C40 C45 C46 110.3(4)
C47 C45 C46 109.6(4)
C40 C45 H45 107.3
C47 C45 H45 107.3
C46 C45 H45 107.3
C45 C46 H46A 109.5
C45 C46 H46B 109.5
H46A C46 H46B 109.5
C45 C46 H46C 109.5
H46A C46 H46C 109.5
H46B C46 H46C 109.5
C45 C47 H47A 109.5
C45 C47 H47B 109.5
H47A C47 H47B 109.5
C45 C47 H47C 109.5
H47A C47 H47C 109.5
H47B C47 H47C 109.5
C44 C48 C50 115.1(5)
C44 C48 C49 110.8(5)
C50 C48 C49 108.8(4)
C44 C48 H48 107.3
C50 C48 H48 107.3
C49 C48 H48 107.3
C48 C49 H49A 109.5
C48 C49 H49B 109.5
H49A C49 H49B 109.5
C48 C49 H49C 109.5
H49A C49 H49C 109.5
H49B C49 H49C 109.5
C48 C50 H50A 109.5
C48 C50 H50B 109.5
H50A C50 H50B 109.5
C48 C50 H50C 109.5
H50A C50 H50C 109.5
H50B C50 H50C 109.5

loop_
_geom_bond_atom_site_label_1
_geom_bond_atom_site_label_2
_geom_bond_distance
Sm1 O104 2.639(2)
Sm1 O101 2.664(2)
Sm1 O102 2.677(2)
Sm1 O103 2.681(2)
Sm1 N1 2.790(3)
Sm1 N2 2.799(3)
Sm1 O105 2.922(9)
Sm1 N11 2.952(3)
Sm1 N12 2.971(2)
N11 C101 1.462(5)
N11 C113 1.474(4)
N11 C107 1.481(4)
N12 C112 1.468(4)
N12 C118 1.477(4)
N12 C106 1.475(4)
O101 C102 1.425(4)
O101 C103 1.441(4)
O102 C105 1.425(4)
O102 C104 1.433(4)
O103 C108 1.426(4)
O103 C109 1.429(5)
O104 C111 1.430(4)
O104 C110 1.431(4)
O105 C115 1.402(17)
O105 C114 1.573(10)
O106 C117 1.320(8)
O106 C116 1.37(3)
O5A C114 1.371(7)
O5A C15A 1.445(9)
O6A C16A 1.437(8)
O6A C117 1.532(6)
C101 C102 1.522(5)
C101 H10D 0.9900
C101 H10E 0.9900
C102 H10F 0.9900
C102 H10G 0.9900
C103 C104 1.487(5)
C103 H10H 0.9900
C103 H10I 0.9900
C104 H10J 0.9900
C104 H10K 0.9900
C105 C106 1.512(5)
C105 H10L 0.9900
C105 H10M 0.9900
C106 H10N 0.9900
C106 H10O 0.9900
C107 C108 1.511(5)
C107 H10P 0.9900
C107 H10Q 0.9900
C108 H10R 0.9900
C108 H10S 0.9900
C109 C110 1.492(7)
C109 H10T 0.9900
C109 H10U 0.9900
C110 H11A 0.9900
C110 H11B 0.9900
C111 C112 1.510(5)
C111 H11C 0.9900
C111 H11D 0.9900
C112 H11E 0.9900
C112 H11F 0.9900
C113 C114 1.506(6)
C113 H11G 0.9900
C113 H11H 0.9900
C114 H11I 0.9900
C114 H11J 0.9900
C115 C116 1.44(3)
C115 H11K 0.9900
C115 H11L 0.9900
C116 H11M 0.9900
C116 H11N 0.9900
C15A C16A 1.524(18)
C15A H15A 0.9900
C15A H15B 0.9900
C16A H16A 0.9900
C16A H16B 0.9900
C117 C118 1.498(5)
C117 H11O 0.9900
C117 H11P 0.9900
C118 H11Q 0.9900
C118 H11R 0.9900
N1 C1 1.318(4)
N1 C2 1.419(4)
N2 C1 1.315(4)
N2 C14 1.423(4)
C1 H1 0.9500
C2 C3 1.409(5)
C2 C7 1.423(5)
C3 C4 1.402(4)
C3 C8 1.519(5)
C4 C5 1.386(5)
C4 H4 0.9500
C5 C6 1.382(5)
C5 H5 0.9500
C6 C7 1.398(5)
C6 H6 0.9500
C7 C11 1.526(5)
C8 C9 1.515(5)
C8 C10 1.525(5)
C8 H8 1.0000
C9 H9A 0.9800
C9 H9B 0.9800
C9 H9C 0.9800
C10 H10A 0.9800
C10 H10B 0.9800
C10 H10C 0.9800
C11 C12 1.518(5)
C11 C13 1.542(6)
C11 H11 1.0000
C12 H12A 0.9800
C12 H12B 0.9800
C12 H12C 0.9800
C13 H13A 0.9800
C13 H13B 0.9800
C13 H13C 0.9800
C14 C19 1.413(5)
C14 C15 1.417(5)
C15 C16 1.396(5)
C15 C20 1.534(5)
C16 C17 1.382(6)
C16 H16 0.9500
C17 C18 1.376(6)
C17 H17 0.9500
C18 C19 1.396(5)
C18 H18 0.9500
C19 C23 1.510(5)
C20 C22 1.530(5)
C20 C21 1.540(5)
C20 H20 1.0000
C21 H21A 0.9800
C21 H21B 0.9800
C21 H21C 0.9800
C22 H22A 0.9800
C22 H22B 0.9800
C22 H22C 0.9800
C23 C25 1.525(6)
C23 C24 1.531(6)
C23 H23 1.0000
C24 H24A 0.9800
C24 H24B 0.9800
C24 H24C 0.9800
C25 H25A 0.9800
C25 H25B 0.9800
C25 H25C 0.9800
N3 C26 1.316(4)
N3 C27 1.408(4)
N4 C26 1.316(5)
N4 C39 1.396(5)
C26 H26 0.9500
C27 C28 1.412(5)
C27 C32 1.415(5)
C28 C29 1.398(5)
C28 C33 1.522(6)
C29 C30 1.375(8)
C29 H29 0.9500
C30 C31 1.378(8)
C30 H30 0.9500
C31 C32 1.397(6)
C31 H31 0.9500
C32 C36 1.512(6)
C33 C34 1.526(6)
C33 C35 1.531(6)
C33 H33 1.0000
C34 H34A 0.9800
C34 H34B 0.9800
C34 H34C 0.9800
C35 H35A 0.9800
C35 H35B 0.9800
C35 H35C 0.9800
C36 C38 1.524(6)
C36 C37 1.529(6)
C36 H36 1.0000
C37 H37A 0.9800
C37 H37B 0.9800
C37 H37C 0.9800
C38 H38A 0.9800
C38 H38B 0.9800
C38 H38C 0.9800
C39 C40 1.404(7)
C39 C44 1.422(6)
C40 C41 1.404(7)
C40 C45 1.508(7)
C41 C42 1.375(10)
C41 H41 0.9500
C42 C43 1.368(11)
C42 H42 0.9500
C43 C44 1.394(7)
C43 H43 0.9500
C44 C48 1.505(9)
C45 C47 1.522(8)
C45 C46 1.532(6)
C45 H45 1.0000
C46 H46A 0.9800
C46 H46B 0.9800
C46 H46C 0.9800
C47 H47A 0.9800
C47 H47B 0.9800
C47 H47C 0.9800
C48 C50 1.519(7)
C48 C49 1.527(6)
C48 H48 1.0000
C49 H49A 0.9800
C49 H49B 0.9800
C49 H49C 0.9800
C50 H50A 0.9800
C50 H50B 0.9800
C50 H50C 0.9800
